data_7243926
loop_
_publ_author_name
'Tomioka, Nozomi'
'Nanbu, Shinkoh'
'Misawa-Suzuki, Tomoyo'
'Nagao, Hirotaka'

_publ_section_title
;
 N--C bond formation between two anilines coordinated to a ruthenium
 center in cis-form affording a 3,5-cyclohexadiene-1,2-diimine moiety
;
_journal_issue 58
_journal_name_full 'RSC Advances'
_journal_page_first 36644
_journal_page_last 36650
_journal_paper_doi 10.1039/D1RA07736H
_journal_volume 11
_journal_year 2021
_chemical_formula_moiety 'C34 H34 N6 Ru, 2(C F3 O3 S)'
_chemical_formula_sum 'C36 H34 F6 N6 O6 Ru S2'
_chemical_formula_weight 925.88
_chemical_name_common 'di(4-methylaniline)bis(2,2'-bipyridine)ruthenium bis(trifluoromethanesulfonate)'
_space_group_crystal_system monoclinic
_space_group_IT_number 14
_space_group_name_Hall '-P 2yn'
_space_group_name_H-M_alt 'P 1 21/n 1'
_atom_sites_solution_hydrogens geom
_atom_sites_solution_primary dual
_audit_creation_date 2021-03-15
_audit_creation_method
;
Olex2 1.2
(compiled 2018.05.29 svn.r3508 for OlexSys, GUI svn.r5506)
;
_audit_update_record
;
2021-08-04 deposited with the CCDC.	2021-11-04 downloaded from the CCDC.
;
_cell_angle_alpha 90
_cell_angle_beta 91.1880(10)
_cell_angle_gamma 90
_cell_formula_units_Z 4
_cell_length_a 11.23880(10)
_cell_length_b 22.2125(3)
_cell_length_c 15.9788(2)
_cell_measurement_reflns_used 21405
_cell_measurement_temperature 298.15
_cell_measurement_theta_max 75.2570
_cell_measurement_theta_min 3.3420
_cell_volume 3988.12(8)
_computing_cell_refinement 'CrystalClear-SM Expert 2.0 r7 (Rigaku, 2011)'
_computing_data_collection 'CrystalClear-SM Expert 2.0 r7 (Rigaku, 2011)'
_computing_data_reduction 'CrystalClear-SM Expert 2.0 r7 (Rigaku, 2011)'
_computing_molecular_graphics 'Olex2 (Dolomanov et al., 2009)'
_computing_publication_material 'Olex2 (Dolomanov et al., 2009)'
_computing_structure_refinement 'ShelXL (Sheldrick, 2015)'
_computing_structure_solution 'ShelXT (Sheldrick, 2015)'
_diffrn_ambient_temperature 298.15
_diffrn_detector CCD
_diffrn_detector_area_resol_mean 28.5714
_diffrn_detector_type 'Rigaku Saturn724+'
_diffrn_measured_fraction_theta_full 0.995
_diffrn_measured_fraction_theta_max 0.970
_diffrn_measurement_details
;
List of Runs (angles in degrees, time in seconds):

  # Type    Start    End  Width  t~exp~   \w     \q     \k     \f   Frames
#--------------------------------------------------------------------------
  1  \w    -23.00  33.00   0.50    0.50    --  -44.30  19.00   0.00  112
  2  \w     -8.00  36.00   0.50    0.50    --  -44.30  19.00-120.00   88
  3  \w    -20.00  33.00   0.50    0.50    --  -44.30  19.00-150.00  106
  4  \w    -43.00 -14.00   0.50    2.00    --  -90.25  45.00  60.00   58
  5  \w    -42.00 -15.00   0.50    2.00    --  -90.25  45.00  90.00   54
  6  \w    -22.00  34.00   0.50    0.50    --  -44.30  19.00 150.00  112
  7  \w     50.00  90.00   0.50    0.50    --   44.30-133.00 158.00   80
  8  \w     53.00  78.00   0.50    2.00    --  109.26-133.00 158.00   50
  9  \w     79.00 104.00   0.50    2.00    --  109.26 -95.00 114.01   50
 10  \w     49.00  74.00   0.50    0.50    --   44.30-135.00 -20.00   50
 11  \w     42.00 116.00   0.50    2.00    --  109.26-135.00 -20.00  148
 12  \w     47.00  72.00   0.50    2.00    --  109.26 -94.00 -60.00   50
 13  \w     43.00 105.00   0.50    2.00    --  109.26 -77.00 -30.00  124
 14  \w     72.00 104.00   0.50    2.00    --  109.26 -99.00-138.77   64
 15  \w     36.00  66.00   0.50    2.00    --  109.26 -61.00 -30.00   60
 16  \w     36.00  88.00   0.50    2.00    --  109.26 -94.00 -30.00  104
 17  \w     33.00 105.00   0.50    2.00    --  109.26-105.00  95.80  144
 18  \w     41.00 108.00   0.50    2.00    --  109.26-125.00  90.00  134
 19  \w     88.00 170.00   0.50    2.00    --  109.26  30.00 120.00  164
 20  \w    110.00 135.00   0.50    2.00    --  109.26 135.00  45.00   50
 21  \w     89.00 178.00   0.50    2.00    --  109.26  61.00 -30.00  178
 22  \w    118.00 144.00   0.50    2.00    --  109.26 133.00-133.00   52
 23  \w     91.00 177.00   0.50    2.00    --  109.26  61.00  30.00  172
 24  \w    -78.00 -53.00   0.50    2.00    --  -90.25 133.00-133.00   50
 25  \w    -87.00 -60.00   0.50    0.50    --  -44.30 133.00-133.00   54
 26  \w   -117.00 -73.00   0.50    0.50    --  -44.30-135.00 -20.00   88
 27  \w   -103.00 -72.00   0.50    2.00    --  -90.25-135.00 -20.00   62
 28  \w   -116.00 -77.00   0.50    0.50    --  -44.30-133.00 158.00   78
;
_diffrn_measurement_device 'AFC12 (Right): Kappa 3 circle'
_diffrn_measurement_device_type 'Rigaku Saturn724+ (2x2 bin mode)'
_diffrn_measurement_method 'profile data from \w-scans'
_diffrn_measurement_specimen_support 'Mitegen 50um'
_diffrn_orient_matrix_type 'CrysAlisPro convention (1999,Acta A55,543-557)'
_diffrn_orient_matrix_UB_11 0.0091775000
_diffrn_orient_matrix_UB_12 -0.0675723000
_diffrn_orient_matrix_UB_13 0.0208876000
_diffrn_orient_matrix_UB_21 -0.0452094000
_diffrn_orient_matrix_UB_22 -0.0155941000
_diffrn_orient_matrix_UB_23 -0.0890797000
_diffrn_orient_matrix_UB_31 0.1290472000
_diffrn_orient_matrix_UB_32 -0.0006520000
_diffrn_orient_matrix_UB_33 -0.0306116000
_diffrn_radiation_collimation 0.3
_diffrn_radiation_monochromator Confocal
_diffrn_radiation_probe x-ray
_diffrn_radiation_type CuK\a
_diffrn_radiation_wavelength 1.54184
_diffrn_reflns_av_R_equivalents 0.0311
_diffrn_reflns_av_unetI/netI 0.0273
_diffrn_reflns_Laue_measured_fraction_full 0.995
_diffrn_reflns_Laue_measured_fraction_max 0.970
_diffrn_reflns_limit_h_max 14
_diffrn_reflns_limit_h_min -11
_diffrn_reflns_limit_k_max 27
_diffrn_reflns_limit_k_min -26
_diffrn_reflns_limit_l_max 19
_diffrn_reflns_limit_l_min -20
_diffrn_reflns_number 29966
_diffrn_reflns_point_group_measured_fraction_full 0.995
_diffrn_reflns_point_group_measured_fraction_max 0.970
_diffrn_reflns_theta_full 67.684
_diffrn_reflns_theta_max 75.482
_diffrn_reflns_theta_min 3.408
_diffrn_source 'Rotating Anode'
_diffrn_source_current 24.0
_diffrn_source_power 1.2
_diffrn_source_target Mo
_diffrn_source_type 'Rotating Anode'
_diffrn_source_voltage 50.0
_exptl_absorpt_coefficient_mu 4.869
_exptl_absorpt_correction_T_max 1.00000
_exptl_absorpt_correction_T_min 0.80411
_exptl_absorpt_correction_type multi-scan
_exptl_absorpt_process_details
;
CrysAlisPro 1.171.40.45a (Rigaku Oxford Diffraction, 2019)
Empirical absorption correction using spherical harmonics,
 implemented in SCALE3 ABSPACK scaling algorithm.
;
_exptl_crystal_colour 'clear light red'
_exptl_crystal_colour_lustre clear
_exptl_crystal_colour_modifier light
_exptl_crystal_colour_primary red
_exptl_crystal_density_diffrn 1.542
_exptl_crystal_density_method 'not measured'
_exptl_crystal_description block
_exptl_crystal_F_000 1880
_exptl_crystal_size_max 0.1
_exptl_crystal_size_mid 0.1
_exptl_crystal_size_min 0.1
_exptl_transmission_factor_max 1.00000
_exptl_transmission_factor_min 0.80411
_refine_diff_density_max 3.087
_refine_diff_density_min -1.263
_refine_diff_density_rms 0.108
_refine_ls_extinction_method none
_refine_ls_goodness_of_fit_ref 1.157
_refine_ls_hydrogen_treatment constr
_refine_ls_matrix_type full
_refine_ls_number_parameters 516
_refine_ls_number_reflns 8005
_refine_ls_number_restraints 0
_refine_ls_restrained_S_all 1.157
_refine_ls_R_factor_all 0.0613
_refine_ls_R_factor_gt 0.0520
_refine_ls_shift/su_max 0.000
_refine_ls_shift/su_mean 0.000
_refine_ls_structure_factor_coef Fsqd
_refine_ls_weighting_details 'w=1/[\s^2^(Fo^2^)+(0.1058P)^2^+4.8005P] where P=(Fo^2^+2Fc^2^)/3'
_refine_ls_weighting_scheme calc
_refine_ls_wR_factor_gt 0.1548
_refine_ls_wR_factor_ref 0.1846
_reflns_Friedel_coverage 0.000
_reflns_number_gt 6872
_reflns_number_total 8005
_reflns_threshold_expression 'I > 2\s(I)'
_cod_data_source_file d1ra07736h2.cif
_cod_data_source_block 4-methylaniline
_cod_depositor_comments
;
The following automatic conversions were performed:

data item '_geom_angle_publ_flag' value 'N' was changed to 'n' in
accordance with the
/home/data/users/saulius/crontab/automatic-downloads/rss-feeds/RSC/lib/dictionaries/cif_core.dic
dictionary named 'cif_core.dic' version 2.4.2 last updated on
2011-04-26 (97 times).

data item '_geom_angle_publ_flag' value 'Y' was changed to 'y' in
accordance with the
/home/data/users/saulius/crontab/automatic-downloads/rss-feeds/RSC/lib/dictionaries/cif_core.dic
dictionary named 'cif_core.dic' version 2.4.2 last updated on
2011-04-26 (4 times).

data item '_geom_bond_publ_flag' value 'N' was changed to 'n' in
accordance with the
/home/data/users/saulius/crontab/automatic-downloads/rss-feeds/RSC/lib/dictionaries/cif_core.dic
dictionary named 'cif_core.dic' version 2.4.2 last updated on
2011-04-26 (53 times).

data item '_geom_bond_publ_flag' value 'Y' was changed to 'y' in
accordance with the
/home/data/users/saulius/crontab/automatic-downloads/rss-feeds/RSC/lib/dictionaries/cif_core.dic
dictionary named 'cif_core.dic' version 2.4.2 last updated on
2011-04-26 (9 times).

Automatic conversion script
Id: cif_fix_values 7556 2019-12-06 15:28:31Z antanas 
;
_cod_database_code 7243926
_shelx_shelxl_version_number 2018/3
_chemical_oxdiff_formula C36H34F6N6O6S2Ru
_chemical_oxdiff_usercomment '298 K'
_shelx_space_group_comment
;
The symmetry employed for this shelxl refinement is uniquely defined
by the following loop, which should always be used as a source of
symmetry information in preference to the above space-group names.
They are only intended as comments.
;
_shelx_estimated_absorpt_t_max 1.00000
_shelx_estimated_absorpt_t_min 0.80411
_diffrn_oxdiff_digest_frames
;
017b5f5a67fb37692e3af5569d495bdbfb000295a4e
;
_reflns_odcompleteness_completeness 99.50
_reflns_odcompleteness_iscentric 1
_reflns_odcompleteness_theta 66.97
_olex2_refinement_description
;
1. Fixed Uiso
 At 1.2 times of:
  All C(H) groups, All N(H,H) groups
 At 1.5 times of:
  All C(H,H,H) groups
2.a Secondary CH2 refined with riding coordinates:
 N2(H2A,H2B), N1(H1A,H1B)
2.b Aromatic/amide H refined with riding coordinates:
 C25(H25), C15(H15), C24(H24), C9(H9), C18(H18), C27(H27), C26(H26), C6(H6),
 C28(H28), C10(H10), C34(H34), C31(H31), C23(H23), C33(H33), C32(H32), C2(H2),
 C22(H22), C16(H16), C13(H13), C5(H5), C21(H21), C12(H12), C17(H17), C3(H3)
2.c Idealised Me refined as rotating group:
 C14(H14A,H14B,H14C), C7(H7A,H7B,H7C)
;
_olex2_submission_special_instructions 'No special instructions were received'
_oxdiff_exptl_absorpt_empirical_details
;
Empirical correction (ABSPACK) includes:
- Absorption correction using spherical harmonics
- Frame scaling
;
_oxdiff_exptl_absorpt_empirical_full_max 1.325
_oxdiff_exptl_absorpt_empirical_full_min 0.831

loop_
_space_group_symop_operation_xyz
'x, y, z'
'-x+1/2, y+1/2, -z+1/2'
'-x, -y, -z'
'x-1/2, -y-1/2, z-1/2'

loop_
_atom_site_label
_atom_site_type_symbol
_atom_site_fract_x
_atom_site_fract_y
_atom_site_fract_z
_atom_site_U_iso_or_equiv
_atom_site_adp_type
_atom_site_occupancy
_atom_site_site_symmetry_order
_atom_site_calc_flag
_atom_site_refinement_flags_posn
_atom_site_refinement_flags_adp
_atom_site_refinement_flags_occupancy
_atom_site_disorder_assembly
_atom_site_disorder_group
Ru1 Ru 0.28404(3) 0.37279(2) 0.35383(2) 0.03934(14) Uani 1 1 d . . . . .
S2 S 0.62753(10) 0.39396(5) 0.57263(7) 0.0474(3) Uani 1 1 d . . . . .
C35 C 0.2109(8) 0.3487(5) 0.8026(7) 0.108(3) Uani 1 1 d . . . . .
O4 O 0.5810(4) 0.45376(17) 0.5803(3) 0.0717(10) Uani 1 1 d . . . . .
N3 N 0.2178(3) 0.43752(16) 0.2755(2) 0.0437(8) Uani 1 1 d . . . . .
N4 N 0.3133(3) 0.33468(17) 0.2375(2) 0.0468(8) Uani 1 1 d . . . . .
N5 N 0.1139(3) 0.33844(17) 0.3596(2) 0.0451(8) Uani 1 1 d . . . . .
N6 N 0.2246(3) 0.41114(17) 0.4639(2) 0.0439(8) Uani 1 1 d . . . . .
O6 O 0.7522(3) 0.3875(2) 0.5878(3) 0.0706(10) Uani 1 1 d . . . . .
N2 N 0.3618(3) 0.30063(17) 0.4309(2) 0.0489(8) Uani 1 1 d . . . . .
H2A H 0.421242 0.284039 0.403054 0.059 Uiso 1 1 calc R . . . .
H2B H 0.392829 0.316896 0.477360 0.059 Uiso 1 1 calc R . . . .
N1 N 0.4542(3) 0.41936(17) 0.3598(2) 0.0451(8) Uani 1 1 d . . . . .
H1A H 0.438676 0.456978 0.375391 0.054 Uiso 1 1 calc R . . . .
H1B H 0.495714 0.402664 0.401776 0.054 Uiso 1 1 calc R . . . .
O5 O 0.5825(4) 0.3624(2) 0.5009(3) 0.0784(12) Uani 1 1 d . . . . .
C30 C 0.1079(4) 0.4018(2) 0.4792(3) 0.0474(9) Uani 1 1 d . . . . .
F3 F 0.2228(5) 0.3070(3) 0.7390(3) 0.138(2) Uani 1 1 d . . . . .
C29 C 0.0463(4) 0.3616(2) 0.4206(3) 0.0459(9) Uani 1 1 d . . . . .
C25 C 0.0644(4) 0.2987(2) 0.3064(3) 0.0547(11) Uani 1 1 d . . . . .
H25 H 0.110940 0.282388 0.264608 0.066 Uiso 1 1 calc R . . . .
O3 O 0.0892(5) 0.2713(2) 0.8793(4) 0.1050(18) Uani 1 1 d . . . . .
C19 C 0.2053(4) 0.4213(2) 0.1932(3) 0.0535(11) Uani 1 1 d . . . . .
C1 C 0.5334(4) 0.4235(2) 0.2908(3) 0.0490(10) Uani 1 1 d . . . . .
O1 O -0.0083(5) 0.3416(3) 0.7889(5) 0.123(2) Uani 1 1 d . . . . .
F6 F 0.5801(6) 0.2976(2) 0.6583(4) 0.154(3) Uani 1 1 d . . . . .
C15 C 0.1841(4) 0.4937(2) 0.2981(3) 0.0537(10) Uani 1 1 d . . . . .
H15 H 0.193368 0.505332 0.353737 0.064 Uiso 1 1 calc R . . . .
C8 C 0.2803(4) 0.2535(2) 0.4544(3) 0.0506(10) Uani 1 1 d . . . . .
F4 F 0.4430(5) 0.3599(3) 0.6524(5) 0.150(3) Uani 1 1 d . . . . .
C24 C 0.3667(4) 0.2818(2) 0.2223(3) 0.0550(11) Uani 1 1 d . . . . .
H24 H 0.414520 0.264491 0.263971 0.066 Uiso 1 1 calc R . . . .
C9 C 0.2593(5) 0.2047(2) 0.4028(4) 0.0649(13) Uani 1 1 d . . . . .
H9 H 0.302317 0.200315 0.354068 0.078 Uiso 1 1 calc R . . . .
F2 F 0.2117(5) 0.4046(3) 0.7732(4) 0.146(2) Uani 1 1 d . . . . .
C18 C 0.1571(6) 0.4608(3) 0.1348(4) 0.0708(15) Uani 1 1 d . . . . .
H18 H 0.147887 0.448968 0.079174 0.085 Uiso 1 1 calc R . . . .
C20 C 0.2521(5) 0.3616(2) 0.1736(3) 0.0520(10) Uani 1 1 d . . . . .
O2 O 0.0815(7) 0.3791(3) 0.9214(4) 0.114(2) Uani 1 1 d . . . . .
C27 C -0.1223(4) 0.3037(3) 0.3734(4) 0.0640(13) Uani 1 1 d . . . . .
H27 H -0.200987 0.291429 0.378235 0.077 Uiso 1 1 calc R . . . .
C26 C -0.0514(5) 0.2811(3) 0.3111(4) 0.0654(14) Uani 1 1 d . . . . .
H26 H -0.082749 0.253921 0.272314 0.078 Uiso 1 1 calc R . . . .
C6 C 0.6189(5) 0.3810(3) 0.2786(4) 0.0711(15) Uani 1 1 d . . . . .
H6 H 0.621345 0.346623 0.311911 0.085 Uiso 1 1 calc R . . . .
C28 C -0.0729(4) 0.3450(3) 0.4281(3) 0.0600(12) Uani 1 1 d . . . . .
H28 H -0.118672 0.361760 0.469901 0.072 Uiso 1 1 calc R . . . .
F1 F 0.3048(5) 0.3431(3) 0.8570(5) 0.150(3) Uani 1 1 d . . . . .
C10 C 0.1740(6) 0.1620(3) 0.4232(4) 0.0783(17) Uani 1 1 d . . . . .
H10 H 0.160149 0.129581 0.387560 0.094 Uiso 1 1 calc R . . . .
C34 C 0.2876(4) 0.4453(2) 0.5189(3) 0.0520(10) Uani 1 1 d . . . . .
H34 H 0.368487 0.450619 0.510221 0.062 Uiso 1 1 calc R . . . .
C31 C 0.0546(5) 0.4281(3) 0.5479(4) 0.0676(14) Uani 1 1 d . . . . .
H31 H -0.025763 0.421655 0.557526 0.081 Uiso 1 1 calc R . . . .
C23 C 0.3525(6) 0.2524(3) 0.1464(4) 0.0708(15) Uani 1 1 d . . . . .
H23 H 0.389052 0.215360 0.138024 0.085 Uiso 1 1 calc R . . . .
F5 F 0.5895(8) 0.3768(4) 0.7298(3) 0.167(3) Uani 1 1 d . . . . .
C11 C 0.1095(5) 0.1670(3) 0.4959(4) 0.0741(16) Uani 1 1 d . . . . .
C33 C 0.2380(5) 0.4726(3) 0.5872(3) 0.0669(14) Uani 1 1 d . . . . .
H33 H 0.283902 0.496642 0.622869 0.080 Uiso 1 1 calc R . . . .
C32 C 0.1209(5) 0.4637(4) 0.6015(4) 0.0811(19) Uani 1 1 d . . . . .
H32 H 0.085557 0.481587 0.647321 0.097 Uiso 1 1 calc R . . . .
C2 C 0.5275(5) 0.4736(3) 0.2393(4) 0.0666(14) Uani 1 1 d . . . . .
H2 H 0.467741 0.502094 0.245735 0.080 Uiso 1 1 calc R . . . .
C22 C 0.2851(7) 0.2776(3) 0.0840(4) 0.0848(19) Uani 1 1 d . . . . .
H22 H 0.272737 0.257538 0.033467 0.102 Uiso 1 1 calc R . . . .
C16 C 0.1366(5) 0.5341(3) 0.2415(4) 0.0684(14) Uani 1 1 d . . . . .
H16 H 0.114153 0.572298 0.258940 0.082 Uiso 1 1 calc R . . . .
C13 C 0.2179(5) 0.2578(3) 0.5279(4) 0.0654(13) Uani 1 1 d . . . . .
H13 H 0.232645 0.289794 0.564236 0.079 Uiso 1 1 calc R . . . .
C5 C 0.7024(6) 0.3890(4) 0.2164(5) 0.093(2) Uani 1 1 d . . . . .
H5 H 0.760328 0.359721 0.208426 0.112 Uiso 1 1 calc R . . . .
C4 C 0.7006(7) 0.4397(4) 0.1663(5) 0.093(2) Uani 1 1 d . . . . .
C21 C 0.2356(6) 0.3334(3) 0.0974(4) 0.0715(15) Uani 1 1 d . . . . .
H21 H 0.191125 0.352079 0.055015 0.086 Uiso 1 1 calc R . . . .
C12 C 0.1336(5) 0.2148(3) 0.5479(4) 0.0778(17) Uani 1 1 d . . . . .
H12 H 0.092612 0.218502 0.597640 0.093 Uiso 1 1 calc R . . . .
C17 C 0.1226(6) 0.5178(3) 0.1590(4) 0.0780(17) Uani 1 1 d . . . . .
H17 H 0.090429 0.544637 0.120035 0.094 Uiso 1 1 calc R . . . .
C3 C 0.6125(8) 0.4809(4) 0.1776(4) 0.091(2) Uani 1 1 d . . . . .
H3 H 0.608885 0.514662 0.143261 0.110 Uiso 1 1 calc R . . . .
C36 C 0.5568(6) 0.3549(3) 0.6579(4) 0.0796(18) Uani 1 1 d . . . . .
C14 C 0.0150(7) 0.1210(4) 0.5163(7) 0.105(3) Uani 1 1 d . . . . .
H14A H -0.059068 0.132341 0.489732 0.157 Uiso 1 1 calc GR . . . .
H14B H 0.005312 0.119391 0.575828 0.157 Uiso 1 1 calc GR . . . .
H14C H 0.038787 0.082174 0.496348 0.157 Uiso 1 1 calc GR . . . .
S1 S 0.07903(16) 0.33324(7) 0.85893(11) 0.0786(4) Uani 1 1 d . . . . .
C7 C 0.7953(9) 0.4484(6) 0.0991(6) 0.146(5) Uani 1 1 d . . . . .
H7A H 0.848433 0.480230 0.115876 0.219 Uiso 1 1 calc GR . . . .
H7B H 0.757000 0.458645 0.046785 0.219 Uiso 1 1 calc GR . . . .
H7C H 0.839443 0.411749 0.092872 0.219 Uiso 1 1 calc GR . . . .

loop_
_atom_site_aniso_label
_atom_site_aniso_U_11
_atom_site_aniso_U_22
_atom_site_aniso_U_33
_atom_site_aniso_U_23
_atom_site_aniso_U_13
_atom_site_aniso_U_12
Ru1 0.0343(2) 0.0399(2) 0.0440(2) -0.00214(11) 0.00469(13) 0.00075(11)
S2 0.0483(6) 0.0462(6) 0.0478(5) 0.0034(4) 0.0003(4) 0.0002(4)
C35 0.088(5) 0.107(6) 0.128(7) 0.036(6) -0.002(5) -0.010(5)
O4 0.070(2) 0.0480(19) 0.097(3) 0.0050(19) 0.007(2) 0.0020(17)
N3 0.0350(16) 0.0426(18) 0.054(2) -0.0014(15) 0.0038(14) 0.0027(14)
N4 0.0431(18) 0.048(2) 0.050(2) -0.0068(15) 0.0105(15) 0.0013(15)
N5 0.0342(16) 0.0485(19) 0.053(2) -0.0021(15) 0.0058(14) -0.0017(14)
N6 0.0393(17) 0.0469(19) 0.0456(18) -0.0006(15) 0.0041(14) 0.0020(14)
O6 0.051(2) 0.081(3) 0.080(3) -0.004(2) 0.0036(18) 0.0051(19)
N2 0.0435(19) 0.048(2) 0.055(2) 0.0004(16) 0.0018(16) 0.0028(15)
N1 0.0353(16) 0.0454(19) 0.055(2) -0.0040(15) 0.0049(14) -0.0046(14)
O5 0.095(3) 0.078(3) 0.062(2) -0.0061(19) -0.017(2) -0.013(2)
C30 0.040(2) 0.053(2) 0.050(2) -0.0012(19) 0.0046(17) 0.0035(18)
F3 0.123(4) 0.194(6) 0.097(3) -0.019(4) 0.030(3) 0.038(4)
C29 0.036(2) 0.050(2) 0.052(2) 0.0022(18) 0.0057(17) -0.0010(17)
C25 0.046(2) 0.055(3) 0.064(3) -0.012(2) 0.007(2) -0.006(2)
O3 0.089(3) 0.065(3) 0.162(5) 0.044(3) 0.023(3) 0.004(2)
C19 0.050(2) 0.060(3) 0.050(2) 0.004(2) 0.0010(19) -0.001(2)
C1 0.041(2) 0.053(2) 0.053(2) -0.0006(19) 0.0047(18) -0.0110(19)
O1 0.078(3) 0.081(3) 0.208(7) 0.008(4) -0.064(4) 0.007(3)
F6 0.175(5) 0.094(3) 0.197(6) 0.087(4) 0.081(5) 0.037(3)
C15 0.048(2) 0.049(2) 0.064(3) 0.002(2) -0.002(2) 0.0007(19)
C8 0.047(2) 0.045(2) 0.060(3) 0.0103(19) 0.0007(19) 0.0027(18)
F4 0.075(3) 0.172(5) 0.206(7) 0.089(5) 0.062(4) 0.013(3)
C24 0.054(3) 0.050(2) 0.062(3) -0.006(2) 0.015(2) 0.000(2)
C9 0.078(4) 0.056(3) 0.061(3) 0.000(2) 0.009(3) -0.014(3)
F2 0.140(5) 0.116(4) 0.182(6) 0.070(4) 0.016(4) -0.035(4)
C18 0.075(4) 0.082(4) 0.055(3) 0.010(3) -0.003(3) 0.011(3)
C20 0.052(3) 0.055(3) 0.049(2) -0.005(2) 0.006(2) 0.005(2)
O2 0.150(6) 0.103(4) 0.089(4) -0.022(3) -0.001(4) 0.036(4)
C27 0.041(2) 0.075(3) 0.076(3) 0.000(3) 0.003(2) -0.009(2)
C26 0.051(3) 0.067(3) 0.078(3) -0.015(3) 0.002(2) -0.016(2)
C6 0.054(3) 0.087(4) 0.073(4) 0.000(3) 0.009(3) 0.012(3)
C28 0.042(2) 0.073(3) 0.065(3) -0.004(3) 0.008(2) 0.004(2)
F1 0.080(3) 0.164(6) 0.203(7) -0.003(5) -0.048(4) -0.001(3)
C10 0.093(4) 0.058(3) 0.083(4) 0.009(3) -0.013(3) -0.012(3)
C34 0.047(2) 0.060(3) 0.049(2) -0.005(2) 0.0041(18) 0.003(2)
C31 0.050(3) 0.089(4) 0.065(3) -0.023(3) 0.014(2) -0.002(3)
C23 0.078(4) 0.059(3) 0.076(4) -0.015(3) 0.026(3) -0.002(3)
F5 0.209(8) 0.231(8) 0.061(3) 0.028(3) 0.027(4) 0.007(5)
C11 0.057(3) 0.073(4) 0.092(4) 0.030(3) -0.001(3) -0.005(3)
C33 0.067(3) 0.077(4) 0.056(3) -0.018(3) 0.001(2) -0.007(3)
C32 0.065(3) 0.114(5) 0.064(3) -0.035(3) 0.012(3) -0.003(3)
C2 0.074(3) 0.060(3) 0.066(3) 0.002(2) 0.011(3) -0.017(3)
C22 0.113(5) 0.083(4) 0.059(3) -0.025(3) 0.012(3) -0.007(4)
C16 0.064(3) 0.057(3) 0.084(4) 0.005(3) -0.001(3) 0.012(2)
C13 0.071(3) 0.063(3) 0.063(3) 0.008(2) 0.010(3) 0.006(3)
C5 0.050(3) 0.139(7) 0.091(5) -0.018(5) 0.017(3) 0.013(4)
C4 0.075(4) 0.136(7) 0.069(4) -0.017(4) 0.026(3) -0.034(4)
C21 0.087(4) 0.077(4) 0.050(3) -0.005(3) 0.003(3) -0.003(3)
C12 0.063(3) 0.086(4) 0.086(4) 0.021(3) 0.025(3) 0.003(3)
C17 0.075(4) 0.077(4) 0.081(4) 0.020(3) -0.011(3) 0.018(3)
C3 0.113(6) 0.093(5) 0.070(4) 0.003(3) 0.017(4) -0.039(5)
C36 0.081(4) 0.084(4) 0.074(4) 0.031(3) 0.021(3) 0.018(3)
C14 0.079(5) 0.098(6) 0.137(8) 0.045(5) -0.008(5) -0.020(4)
S1 0.0839(10) 0.0642(8) 0.0881(10) 0.0086(7) 0.0080(8) -0.0029(7)
C7 0.114(7) 0.229(13) 0.099(6) -0.023(7) 0.056(5) -0.069(8)

loop_
_atom_type_symbol
_atom_type_description
_atom_type_scat_dispersion_real
_atom_type_scat_dispersion_imag
_atom_type_scat_source
C C 0.0181 0.0091 'International Tables Vol C Tables 4.2.6.8 and 6.1.1.4'
H H 0.0000 0.0000 'International Tables Vol C Tables 4.2.6.8 and 6.1.1.4'
F F 0.0727 0.0534 'International Tables Vol C Tables 4.2.6.8 and 6.1.1.4'
N N 0.0311 0.0180 'International Tables Vol C Tables 4.2.6.8 and 6.1.1.4'
O O 0.0492 0.0322 'International Tables Vol C Tables 4.2.6.8 and 6.1.1.4'
Ru Ru 0.0552 3.2960 'International Tables Vol C Tables 4.2.6.8 and 6.1.1.4'
S S 0.3331 0.5567 'International Tables Vol C Tables 4.2.6.8 and 6.1.1.4'

loop_
_geom_angle_atom_site_label_1
_geom_angle_atom_site_label_2
_geom_angle_atom_site_label_3
_geom_angle
_geom_angle_site_symmetry_1
_geom_angle_site_symmetry_3
_geom_angle_publ_flag
N3 Ru1 N4 78.48(15) . . y
N3 Ru1 N5 87.76(14) . . n
N3 Ru1 N6 96.37(14) . . n
N3 Ru1 N2 176.12(14) . . n
N3 Ru1 N1 90.07(14) . . n
N4 Ru1 N6 170.29(14) . . n
N4 Ru1 N2 97.83(15) . . n
N4 Ru1 N1 94.49(14) . . n
N5 Ru1 N4 93.04(14) . . n
N5 Ru1 N6 78.44(14) . . y
N5 Ru1 N2 93.66(14) . . n
N5 Ru1 N1 171.59(14) . . n
N6 Ru1 N2 87.45(14) . . n
N6 Ru1 N1 93.75(14) . . n
N1 Ru1 N2 89.03(14) . . y
O4 S2 C36 102.3(3) . . n
O6 S2 O4 116.0(3) . . n
O6 S2 O5 114.8(3) . . n
O6 S2 C36 105.6(3) . . n
O5 S2 O4 113.5(3) . . n
O5 S2 C36 102.4(3) . . n
F3 C35 S1 109.7(6) . . n
F2 C35 F3 111.5(8) . . n
F2 C35 F1 107.5(8) . . n
F2 C35 S1 111.7(7) . . n
F1 C35 F3 108.9(8) . . n
F1 C35 S1 107.6(7) . . n
C19 N3 Ru1 115.7(3) . . n
C15 N3 Ru1 126.0(3) . . n
C15 N3 C19 118.3(4) . . n
C24 N4 Ru1 126.8(3) . . n
C24 N4 C20 118.0(4) . . n
C20 N4 Ru1 114.0(3) . . n
C29 N5 Ru1 115.3(3) . . n
C25 N5 Ru1 126.1(3) . . n
C25 N5 C29 118.5(4) . . n
C30 N6 Ru1 114.8(3) . . n
C34 N6 Ru1 127.5(3) . . n
C34 N6 C30 117.7(4) . . n
C8 N2 Ru1 115.3(3) . . n
C1 N1 Ru1 123.8(3) . . y
N6 C30 C29 115.2(4) . . n
N6 C30 C31 120.8(4) . . n
C31 C30 C29 123.9(4) . . n
N5 C29 C30 115.5(4) . . n
N5 C29 C28 121.0(4) . . n
C28 C29 C30 123.4(4) . . n
N5 C25 C26 122.6(5) . . n
N3 C19 C18 120.8(5) . . n
N3 C19 C20 114.5(4) . . n
C18 C19 C20 124.6(5) . . n
C6 C1 N1 120.9(5) . . n
C6 C1 C2 119.8(5) . . n
C2 C1 N1 119.1(5) . . n
N3 C15 C16 122.2(5) . . n
C9 C8 N2 121.0(4) . . n
C9 C8 C13 118.6(5) . . n
C13 C8 N2 120.4(5) . . n
N4 C24 C23 121.8(5) . . n
C8 C9 C10 120.3(6) . . n
C17 C18 C19 120.0(6) . . n
N4 C20 C19 114.7(4) . . n
N4 C20 C21 121.4(5) . . n
C21 C20 C19 123.9(5) . . n
C28 C27 C26 117.9(5) . . n
C25 C26 C27 120.1(5) . . n
C1 C6 C5 120.0(7) . . n
C27 C28 C29 119.8(5) . . n
C11 C10 C9 121.1(6) . . n
N6 C34 C33 123.2(5) . . n
C32 C31 C30 119.8(5) . . n
C22 C23 C24 120.0(6) . . n
C10 C11 C14 120.5(7) . . n
C12 C11 C10 118.0(6) . . n
C12 C11 C14 121.5(7) . . n
C32 C33 C34 118.7(5) . . n
C33 C32 C31 119.7(5) . . n
C1 C2 C3 119.2(6) . . n
C23 C22 C21 118.5(6) . . n
C17 C16 C15 119.7(6) . . n
C8 C13 C12 120.6(6) . . n
C4 C5 C6 121.0(7) . . n
C5 C4 C7 120.2(9) . . n
C3 C4 C5 118.2(6) . . n
C3 C4 C7 121.6(9) . . n
C22 C21 C20 119.9(6) . . n
C11 C12 C13 121.3(6) . . n
C16 C17 C18 118.9(5) . . n
C4 C3 C2 121.7(7) . . n
F6 C36 S2 112.4(5) . . n
F4 C36 S2 111.0(5) . . n
F4 C36 F6 106.7(7) . . n
F4 C36 F5 106.9(7) . . n
F5 C36 S2 111.5(6) . . n
F5 C36 F6 108.0(7) . . n
O3 S1 C35 103.8(4) . . n
O3 S1 O1 110.1(4) . . n
O3 S1 O2 122.1(4) . . n
O1 S1 C35 98.0(4) . . n
O2 S1 C35 102.2(5) . . n
O2 S1 O1 116.2(4) . . n

loop_
_geom_bond_atom_site_label_1
_geom_bond_atom_site_label_2
_geom_bond_distance
_geom_bond_site_symmetry_2
_geom_bond_publ_flag
Ru1 N3 2.037(4) . y
Ru1 N4 2.074(4) . y
Ru1 N5 2.063(3) . y
Ru1 N6 2.077(4) . y
Ru1 N2 2.192(4) . y
Ru1 N1 2.174(3) . y
S2 O4 1.434(4) . n
S2 O6 1.424(4) . n
S2 O5 1.428(4) . n
S2 C36 1.813(6) . n
C35 F3 1.383(12) . n
C35 F2 1.329(10) . n
C35 F1 1.358(10) . n
C35 S1 1.784(9) . n
N3 C19 1.368(6) . n
N3 C15 1.356(6) . n
N4 C24 1.343(6) . n
N4 C20 1.358(6) . n
N5 C29 1.350(6) . n
N5 C25 1.338(6) . n
N6 C30 1.356(6) . n
N6 C34 1.350(6) . n
N2 C8 1.446(6) . y
N1 C1 1.435(6) . y
C30 C29 1.458(7) . n
C30 C31 1.390(7) . n
C29 C28 1.397(7) . n
C25 C26 1.362(7) . n
O3 S1 1.418(5) . n
C19 C18 1.383(7) . n
C19 C20 1.462(7) . n
C1 C6 1.365(8) . n
C1 C2 1.384(7) . y
O1 S1 1.485(6) . n
F6 C36 1.298(9) . n
C15 C16 1.373(7) . n
C8 C9 1.380(7) . n
C8 C13 1.384(7) . n
F4 C36 1.285(8) . n
C24 C23 1.385(8) . n
C9 C10 1.392(8) . n
C18 C17 1.381(9) . n
C20 C21 1.379(7) . n
O2 S1 1.425(6) . n
C27 C26 1.383(8) . n
C27 C28 1.375(8) . n
C6 C5 1.393(9) . n
C10 C11 1.386(10) . n
C34 C33 1.377(7) . n
C31 C32 1.373(8) . n
C23 C22 1.359(10) . n
F5 C36 1.294(10) . n
C11 C12 1.373(10) . n
C11 C14 1.514(9) . n
C33 C32 1.354(8) . n
C2 C3 1.397(9) . n
C22 C21 1.379(10) . n
C16 C17 1.373(9) . n
C13 C12 1.387(8) . n
C5 C4 1.383(12) . n
C4 C3 1.361(12) . n
C4 C7 1.539(9) . n
